data_1552857
loop_
_publ_author_name
'Cao, Yang'
'Li, Yunlong'
'Morrissey, Thomas'
'Lam, Brian'
'Patrick, Brian O.'
'Dvorak, David'
'Xia, Zhicheng'
'Kelly, Timothy L.'
'Berlinguette, Curtis P.'

_publ_section_title
;
 Dopant-free molecular hole transport material that mediates a 20% power
 conversion efficiency in a perovskite solar cell
;
_journal_name_full 'Energy &amp; Environmental Science'
_journal_paper_doi 10.1039/C9EE02983D
_journal_year 2019
_chemical_formula_moiety 'C43 H38 N2 O2'
_chemical_formula_sum 'C43 H38 N2 O2'
_chemical_formula_weight 614.75
_space_group_crystal_system triclinic
_space_group_IT_number 2
_space_group_name_Hall '-P 1'
_space_group_name_H-M_alt 'P -1'
_atom_sites_solution_hydrogens geom
_atom_sites_solution_primary dual
_audit_creation_date 2018-11-01
_audit_creation_method
;
Olex2 1.2
(compiled 2018.05.29 svn.r3508 for OlexSys, GUI svn.r5506)
;
_audit_update_record
;
2019-05-23 deposited with the CCDC.	2019-10-31 downloaded from the CCDC.
;
_cell_angle_alpha 101.715(2)
_cell_angle_beta 107.958(2)
_cell_angle_gamma 109.766(2)
_cell_formula_units_Z 2
_cell_length_a 10.5358(10)
_cell_length_b 12.5714(12)
_cell_length_c 15.0206(14)
_cell_measurement_reflns_used 9953
_cell_measurement_temperature 100(2)
_cell_measurement_theta_max 30.59
_cell_measurement_theta_min 2.21
_cell_volume 1672.8(3)
_computing_cell_refinement 'SAINT V8.38A (?, 2016)'
_computing_data_reduction 'SAINT V8.38A (?, 2016)'
_computing_molecular_graphics 'Olex2 (Dolomanov et al., 2009)'
_computing_publication_material 'Olex2 (Dolomanov et al., 2009)'
_computing_structure_refinement 'XL (Sheldrick, 2008)'
_computing_structure_solution 'XT (Sheldrick, 2015)'
_diffrn_ambient_temperature 100(2)
_diffrn_detector 'Bruker APEX2 area detector'
_diffrn_detector_area_resol_mean 7.9
_diffrn_detector_type 'CCD area detector'
_diffrn_measured_fraction_theta_full 1.000
_diffrn_measured_fraction_theta_max 0.996
_diffrn_measurement_device 'Bruker-Nonius Kappa diffractometer'
_diffrn_measurement_device_type 'Bruker APEX II area detector'
_diffrn_measurement_method '\w and \f scans'
_diffrn_radiation_monochromator 'mirror optics'
_diffrn_radiation_probe x-ray
_diffrn_radiation_type MoK\a
_diffrn_radiation_wavelength 0.71073
_diffrn_reflns_av_R_equivalents 0.0341
_diffrn_reflns_av_unetI/netI 0.0335
_diffrn_reflns_Laue_measured_fraction_full 1.000
_diffrn_reflns_Laue_measured_fraction_max 0.996
_diffrn_reflns_limit_h_max 15
_diffrn_reflns_limit_h_min -15
_diffrn_reflns_limit_k_max 17
_diffrn_reflns_limit_k_min -17
_diffrn_reflns_limit_l_max 21
_diffrn_reflns_limit_l_min -21
_diffrn_reflns_number 41320
_diffrn_reflns_point_group_measured_fraction_full 1.000
_diffrn_reflns_point_group_measured_fraction_max 0.996
_diffrn_reflns_theta_full 25.242
_diffrn_reflns_theta_max 30.629
_diffrn_reflns_theta_min 1.517
_diffrn_source 'microfocus sealed X-ray tube'
_diffrn_source_type 'Incoatec I\ms'
_diffrn_standards_number 0
_exptl_absorpt_coefficient_mu 0.074
_exptl_absorpt_correction_T_max 0.991
_exptl_absorpt_correction_T_min 0.927
_exptl_absorpt_correction_type multi-scan
_exptl_absorpt_process_details
'SADABS-2016/2 (Bruker, 2016/2) was used for absorption correction. wR2(int) was 0.0904 before and 0.0442 after correction. The ratio of minimum to maximum transmission is 0.9357. The \l/2 correction factor is not present.'
_exptl_crystal_colour colourless
_exptl_crystal_colour_primary colourless
_exptl_crystal_density_diffrn 1.220
_exptl_crystal_description tablet
_exptl_crystal_F_000 652
_exptl_crystal_recrystallization_method
'The material was recrystallised from a mixture of toluene and ethanol  by slow evaporation'
_exptl_crystal_size_max 0.41
_exptl_crystal_size_mid 0.24
_exptl_crystal_size_min 0.12
_refine_diff_density_max 0.438
_refine_diff_density_min -0.256
_refine_diff_density_rms 0.057
_refine_ls_extinction_method none
_refine_ls_goodness_of_fit_ref 1.031
_refine_ls_hydrogen_treatment constr
_refine_ls_matrix_type full
_refine_ls_number_parameters 438
_refine_ls_number_reflns 10257
_refine_ls_number_restraints 0
_refine_ls_restrained_S_all 1.031
_refine_ls_R_factor_all 0.0689
_refine_ls_R_factor_gt 0.0522
_refine_ls_shift/su_max 0.000
_refine_ls_shift/su_mean 0.000
_refine_ls_structure_factor_coef Fsqd
_refine_ls_weighting_details 'w=1/[\s^2^(Fo^2^)+(0.0804P)^2^+0.4098P] where P=(Fo^2^+2Fc^2^)/3'
_refine_ls_weighting_scheme calc
_refine_ls_wR_factor_gt 0.1356
_refine_ls_wR_factor_ref 0.1478
_reflns_Friedel_coverage 0.000
_reflns_number_gt 7931
_reflns_number_total 10257
_reflns_threshold_expression 'I > 2\s(I)'
_cod_data_source_file c9ee02983d2.cif
_cod_data_source_block cb023
_cod_database_code 1552857
_shelx_shelxl_version_number 2017/1
_shelx_space_group_comment
;
The symmetry employed for this shelxl refinement is uniquely defined
by the following loop, which should always be used as a source of
symmetry information in preference to the above space-group names.
They are only intended as comments.
;
_shelx_estimated_absorpt_t_max 0.991
_shelx_estimated_absorpt_t_min 0.970
_olex2_refinement_description
;
1. Fixed Uiso
 At 1.2 times of:
  All C(H) groups, All C(H,H) groups, All C(H,H,H,H) groups
 At 1.5 times of:
  All C(H,H,H) groups
2. Others
 Sof(H14C)=Sof(H14D)=Sof(C15A)=Sof(H15C)=Sof(H15D)=1-FVAR(1)
 Sof(H14A)=Sof(H14B)=Sof(C15)=Sof(H15A)=Sof(H15B)=FVAR(1)
3.a Secondary CH2 refined with riding coordinates:
 C14(H14A,H14B), C14(H14C,H14D), C15(H15A,H15B), C15A(H15C,H15D)
3.b Aromatic/amide H refined with riding coordinates:
 C2(H2), C4(H4), C5(H5), C8(H8), C9(H9), C11(H11), C17(H17), C18(H18),
 C20(H20), C21(H21), C23(H23), C24(H24), C26(H26), C27(H27), C29(H29), C30(H30),
  C32(H32), C33(H33), C35(H35), C36(H36), C38(H38), C39(H39)
3.c Idealised Me refined as rotating group:
 C40(H40A,H40B,H40C), C41(H41A,H41B,H41C), C42(H42A,H42B,H42C), C43(H43A,H43B,
 H43C)
;
_olex2_diffrn_ambient_temperature_device Kryoflex
_olex2_exptl_crystal_mounting_method 'The crystal was mounted on a mylar loop in oil'
_olex2_submission_original_sample_id CYR-FQ2
_olex2_submission_special_instructions 'No special instructions were received'

loop_
_space_group_symop_operation_xyz
'x, y, z'
'-x, -y, -z'

loop_
_atom_site_label
_atom_site_type_symbol
_atom_site_fract_x
_atom_site_fract_y
_atom_site_fract_z
_atom_site_U_iso_or_equiv
_atom_site_adp_type
_atom_site_occupancy
_atom_site_site_symmetry_order
_atom_site_calc_flag
_atom_site_refinement_flags_posn
_atom_site_refinement_flags_occupancy
_atom_site_disorder_assembly
_atom_site_disorder_group
O1 O 0.86175(9) 0.53467(7) 0.41717(6) 0.02051(17) Uani 1 1 d . . . .
O2 O 0.95573(10) 0.68859(7) 0.36317(6) 0.02417(19) Uani 1 1 d . . . .
N1 N 0.44329(12) 0.71939(9) 0.31293(8) 0.0228(2) Uani 1 1 d . . . .
N2 N 1.00966(12) 0.30046(10) 0.15593(8) 0.0229(2) Uani 1 1 d . . . .
C1 C 0.68989(12) 0.57503(10) 0.28856(8) 0.0171(2) Uani 1 1 d . . . .
C2 C 0.63567(13) 0.64658(10) 0.33214(8) 0.0192(2) Uani 1 1 d . . . .
H2 H 0.689165 0.697961 0.399841 0.023 Uiso 1 1 calc R . . .
C3 C 0.49994(13) 0.64159(10) 0.27415(9) 0.0203(2) Uani 1 1 d . . . .
C4 C 0.42058(13) 0.56355(11) 0.17555(9) 0.0233(2) Uani 1 1 d . . . .
H4 H 0.327530 0.559828 0.137501 0.028 Uiso 1 1 calc R . . .
C5 C 0.47521(13) 0.49115(11) 0.13198(9) 0.0223(2) Uani 1 1 d . . . .
H5 H 0.420534 0.438086 0.064846 0.027 Uiso 1 1 calc R . . .
C6 C 0.61153(12) 0.49821(10) 0.18888(8) 0.0179(2) Uani 1 1 d . . . .
C7 C 0.70074(12) 0.43927(10) 0.16252(8) 0.0174(2) Uani 1 1 d . . . .
C8 C 0.67337(13) 0.35660(10) 0.07391(8) 0.0210(2) Uani 1 1 d . . . .
H8 H 0.585125 0.330363 0.016307 0.025 Uiso 1 1 calc R . . .
C9 C 0.77781(13) 0.31302(11) 0.07126(9) 0.0222(2) Uani 1 1 d . . . .
H9 H 0.760397 0.256399 0.011226 0.027 Uiso 1 1 calc R . . .
C10 C 0.90788(13) 0.35145(11) 0.15571(9) 0.0203(2) Uani 1 1 d . . . .
C11 C 0.93748(13) 0.43776(10) 0.24410(8) 0.0193(2) Uani 1 1 d . . . .
H11 H 1.027038 0.466201 0.301234 0.023 Uiso 1 1 calc R . . .
C12 C 0.83326(12) 0.48024(10) 0.24594(8) 0.0169(2) Uani 1 1 d . . . .
C13 C 0.83898(12) 0.57171(10) 0.33233(8) 0.0169(2) Uani 1 1 d . . . .
C14 C 0.96732(17) 0.63777(12) 0.50287(9) 0.0319(3) Uani 1 1 d . . . .
H14A H 1.026706 0.615516 0.554589 0.038 Uiso 0.830(10) 1 calc R P A 1
H14B H 0.919059 0.681661 0.531773 0.038 Uiso 0.830(10) 1 calc R P A 1
H14C H 1.051479 0.622351 0.538959 0.038 Uiso 0.170(10) 1 calc R P A 2
H14D H 0.921220 0.656327 0.548629 0.038 Uiso 0.170(10) 1 calc R P A 2
C15 C 1.0602(2) 0.7105(3) 0.45878(16) 0.0307(6) Uani 0.830(10) 1 d . P A 1
H15A H 1.109709 0.797158 0.499329 0.037 Uiso 0.830(10) 1 calc R P A 1
H15B H 1.136016 0.682824 0.453604 0.037 Uiso 0.830(10) 1 calc R P A 1
C15A C 1.0207(15) 0.7426(9) 0.4673(6) 0.025(3) Uani 0.170(10) 1 d . P A 2
H15C H 0.987013 0.804026 0.488676 0.030 Uiso 0.170(10) 1 calc R P A 2
H15D H 1.129907 0.780829 0.493003 0.030 Uiso 0.170(10) 1 calc R P A 2
C16 C 0.43242(13) 0.72624(10) 0.40491(9) 0.0206(2) Uani 1 1 d . . . .
C17 C 0.40082(14) 0.62451(11) 0.43371(10) 0.0241(2) Uani 1 1 d . . . .
H17 H 0.385469 0.550384 0.390584 0.029 Uiso 1 1 calc R . . .
C18 C 0.39172(14) 0.63099(11) 0.52463(10) 0.0249(2) Uani 1 1 d . . . .
H18 H 0.371940 0.561275 0.543306 0.030 Uiso 1 1 calc R . . .
C19 C 0.41099(14) 0.73773(11) 0.58944(9) 0.0242(2) Uani 1 1 d . . . .
C20 C 0.44171(13) 0.83827(11) 0.55996(9) 0.0233(2) Uani 1 1 d . . . .
H20 H 0.455269 0.911920 0.602709 0.028 Uiso 1 1 calc R . . .
C21 C 0.45310(13) 0.83379(10) 0.46949(9) 0.0222(2) Uani 1 1 d . . . .
H21 H 0.475005 0.904039 0.451578 0.027 Uiso 1 1 calc R . . .
C22 C 0.41864(13) 0.79909(10) 0.26192(9) 0.0213(2) Uani 1 1 d . . . .
C23 C 0.29475(14) 0.82268(11) 0.24751(9) 0.0256(3) Uani 1 1 d . . . .
H23 H 0.227040 0.788390 0.274600 0.031 Uiso 1 1 calc R . . .
C24 C 0.27137(15) 0.89687(12) 0.19311(10) 0.0294(3) Uani 1 1 d . . . .
H24 H 0.187864 0.913675 0.184686 0.035 Uiso 1 1 calc R . . .
C25 C 0.36615(15) 0.94708(11) 0.15080(9) 0.0286(3) Uani 1 1 d . . . .
C26 C 0.48974(15) 0.92372(11) 0.16677(9) 0.0275(3) Uani 1 1 d . . . .
H26 H 0.556866 0.957515 0.139125 0.033 Uiso 1 1 calc R . . .
C27 C 0.51683(14) 0.85184(11) 0.22240(9) 0.0242(2) Uani 1 1 d . . . .
H27 H 0.603138 0.838595 0.233570 0.029 Uiso 1 1 calc R . . .
C28 C 1.03502(13) 0.23859(11) 0.22459(8) 0.0207(2) Uani 1 1 d . . . .
C29 C 0.91867(13) 0.16499(11) 0.24153(9) 0.0223(2) Uani 1 1 d . . . .
H29 H 0.821936 0.158471 0.209414 0.027 Uiso 1 1 calc R . . .
C30 C 0.94396(14) 0.10098(11) 0.30547(9) 0.0247(2) Uani 1 1 d . . . .
H30 H 0.864156 0.052202 0.317321 0.030 Uiso 1 1 calc R . . .
C31 C 1.08381(15) 0.10720(11) 0.35222(9) 0.0262(3) Uani 1 1 d . . . .
C32 C 1.19971(15) 0.18348(12) 0.33676(10) 0.0286(3) Uani 1 1 d . . . .
H32 H 1.296617 0.190746 0.369677 0.034 Uiso 1 1 calc R . . .
C33 C 1.17701(14) 0.24924(12) 0.27431(10) 0.0257(2) Uani 1 1 d . . . .
H33 H 1.258008 0.301381 0.265463 0.031 Uiso 1 1 calc R . . .
C34 C 1.04675(13) 0.27892(10) 0.07330(8) 0.0198(2) Uani 1 1 d . . . .
C35 C 1.07517(14) 0.17959(11) 0.04398(9) 0.0223(2) Uani 1 1 d . . . .
H35 H 1.065141 0.123097 0.077806 0.027 Uiso 1 1 calc R . . .
C36 C 1.11811(14) 0.16332(10) -0.03462(9) 0.0217(2) Uani 1 1 d . . . .
H36 H 1.138997 0.096269 -0.052754 0.026 Uiso 1 1 calc R . . .
C37 C 1.13128(13) 0.24248(10) -0.08736(8) 0.0204(2) Uani 1 1 d . . . .
C38 C 1.09828(13) 0.33939(10) -0.05947(9) 0.0213(2) Uani 1 1 d . . . .
H38 H 1.103997 0.393711 -0.095371 0.026 Uiso 1 1 calc R . . .
C39 C 1.05728(13) 0.35792(10) 0.01966(9) 0.0207(2) Uani 1 1 d . . . .
H39 H 1.036183 0.424914 0.037538 0.025 Uiso 1 1 calc R . . .
C40 C 0.39815(17) 0.74341(12) 0.68707(10) 0.0326(3) Uani 1 1 d . . . .
H40A H 0.426907 0.826967 0.725671 0.049 Uiso 1 1 calc GR . . .
H40B H 0.463419 0.713188 0.724648 0.049 Uiso 1 1 calc GR . . .
H40C H 0.295744 0.693791 0.674527 0.049 Uiso 1 1 calc GR . . .
C41 C 0.33296(19) 1.01990(14) 0.08604(11) 0.0411(4) Uani 1 1 d . . . .
H41A H 0.423893 1.069859 0.082005 0.062 Uiso 1 1 calc GR . . .
H41B H 0.293743 1.071641 0.114975 0.062 Uiso 1 1 calc GR . . .
H41C H 0.259664 0.965503 0.019066 0.062 Uiso 1 1 calc GR . . .
C42 C 1.11062(19) 0.03412(15) 0.41833(12) 0.0402(4) Uani 1 1 d . . . .
H42A H 1.139135 0.081698 0.487476 0.060 Uiso 1 1 calc GR . . .
H42B H 1.190101 0.012607 0.413736 0.060 Uiso 1 1 calc GR . . .
H42C H 1.020003 -0.039352 0.396672 0.060 Uiso 1 1 calc GR . . .
C43 C 1.18220(16) 0.22485(12) -0.16993(10) 0.0281(3) Uani 1 1 d . . . .
H43A H 1.118925 0.235629 -0.227344 0.042 Uiso 1 1 calc GR . . .
H43B H 1.176221 0.143445 -0.189423 0.042 Uiso 1 1 calc GR . . .
H43C H 1.284670 0.283974 -0.146935 0.042 Uiso 1 1 calc GR . . .

loop_
_atom_site_aniso_label
_atom_site_aniso_U_11
_atom_site_aniso_U_22
_atom_site_aniso_U_33
_atom_site_aniso_U_23
_atom_site_aniso_U_13
_atom_site_aniso_U_12
O1 0.0254(4) 0.0237(4) 0.0135(3) 0.0079(3) 0.0069(3) 0.0119(3)
O2 0.0237(4) 0.0209(4) 0.0191(4) 0.0058(3) 0.0043(3) 0.0043(3)
N1 0.0307(5) 0.0257(5) 0.0232(5) 0.0102(4) 0.0147(4) 0.0204(4)
N2 0.0296(5) 0.0313(5) 0.0216(5) 0.0128(4) 0.0152(4) 0.0222(4)
C1 0.0193(5) 0.0175(5) 0.0171(5) 0.0071(4) 0.0082(4) 0.0097(4)
C2 0.0233(5) 0.0191(5) 0.0173(5) 0.0058(4) 0.0090(4) 0.0111(4)
C3 0.0238(5) 0.0206(5) 0.0217(5) 0.0072(4) 0.0117(4) 0.0133(4)
C4 0.0203(5) 0.0250(6) 0.0234(5) 0.0050(4) 0.0055(4) 0.0134(5)
C5 0.0217(5) 0.0220(5) 0.0194(5) 0.0021(4) 0.0045(4) 0.0114(4)
C6 0.0196(5) 0.0171(5) 0.0177(5) 0.0051(4) 0.0070(4) 0.0098(4)
C7 0.0189(5) 0.0177(5) 0.0172(5) 0.0059(4) 0.0077(4) 0.0094(4)
C8 0.0216(5) 0.0220(5) 0.0175(5) 0.0030(4) 0.0059(4) 0.0113(4)
C9 0.0257(6) 0.0230(5) 0.0187(5) 0.0029(4) 0.0090(4) 0.0139(5)
C10 0.0238(5) 0.0239(5) 0.0205(5) 0.0087(4) 0.0118(4) 0.0153(5)
C11 0.0213(5) 0.0237(5) 0.0160(5) 0.0073(4) 0.0078(4) 0.0127(4)
C12 0.0196(5) 0.0181(5) 0.0160(5) 0.0066(4) 0.0082(4) 0.0100(4)
C13 0.0195(5) 0.0180(5) 0.0145(4) 0.0063(4) 0.0069(4) 0.0091(4)
C14 0.0463(8) 0.0263(6) 0.0148(5) 0.0038(5) 0.0019(5) 0.0177(6)
C15 0.0240(9) 0.0262(10) 0.0278(9) 0.0050(7) -0.0025(7) 0.0091(7)
C15A 0.031(5) 0.017(4) 0.013(3) -0.001(3) 0.002(3) 0.006(3)
C16 0.0199(5) 0.0226(5) 0.0221(5) 0.0066(4) 0.0103(4) 0.0112(4)
C17 0.0257(6) 0.0201(5) 0.0295(6) 0.0066(5) 0.0149(5) 0.0113(5)
C18 0.0256(6) 0.0213(5) 0.0302(6) 0.0103(5) 0.0147(5) 0.0090(5)
C19 0.0219(6) 0.0233(5) 0.0249(6) 0.0072(5) 0.0114(5) 0.0060(5)
C20 0.0242(6) 0.0206(5) 0.0236(5) 0.0044(4) 0.0106(5) 0.0090(4)
C21 0.0245(6) 0.0189(5) 0.0249(6) 0.0076(4) 0.0112(5) 0.0103(4)
C22 0.0243(6) 0.0209(5) 0.0193(5) 0.0047(4) 0.0067(4) 0.0138(4)
C23 0.0232(6) 0.0259(6) 0.0266(6) 0.0056(5) 0.0074(5) 0.0140(5)
C24 0.0248(6) 0.0272(6) 0.0296(6) 0.0040(5) 0.0009(5) 0.0162(5)
C25 0.0344(7) 0.0206(5) 0.0220(6) 0.0039(4) 0.0007(5) 0.0135(5)
C26 0.0334(7) 0.0235(6) 0.0236(6) 0.0074(5) 0.0096(5) 0.0122(5)
C27 0.0260(6) 0.0253(6) 0.0245(6) 0.0073(5) 0.0102(5) 0.0153(5)
C28 0.0255(6) 0.0238(5) 0.0179(5) 0.0075(4) 0.0102(4) 0.0148(5)
C29 0.0218(5) 0.0242(5) 0.0196(5) 0.0041(4) 0.0079(4) 0.0111(5)
C30 0.0271(6) 0.0227(5) 0.0230(5) 0.0067(4) 0.0116(5) 0.0086(5)
C31 0.0318(6) 0.0259(6) 0.0212(5) 0.0088(5) 0.0094(5) 0.0134(5)
C32 0.0253(6) 0.0346(7) 0.0288(6) 0.0146(5) 0.0085(5) 0.0164(5)
C33 0.0243(6) 0.0309(6) 0.0280(6) 0.0137(5) 0.0126(5) 0.0151(5)
C34 0.0211(5) 0.0229(5) 0.0197(5) 0.0078(4) 0.0105(4) 0.0122(4)
C35 0.0290(6) 0.0234(5) 0.0247(5) 0.0129(4) 0.0152(5) 0.0163(5)
C36 0.0271(6) 0.0217(5) 0.0236(5) 0.0097(4) 0.0139(5) 0.0146(5)
C37 0.0207(5) 0.0227(5) 0.0192(5) 0.0075(4) 0.0094(4) 0.0097(4)
C38 0.0227(5) 0.0204(5) 0.0227(5) 0.0104(4) 0.0092(4) 0.0098(4)
C39 0.0222(5) 0.0189(5) 0.0238(5) 0.0081(4) 0.0095(4) 0.0114(4)
C40 0.0420(8) 0.0252(6) 0.0262(6) 0.0074(5) 0.0172(6) 0.0074(6)
C41 0.0465(9) 0.0307(7) 0.0328(7) 0.0120(6) -0.0019(6) 0.0177(6)
C42 0.0441(9) 0.0421(8) 0.0377(8) 0.0253(7) 0.0142(7) 0.0179(7)
C43 0.0384(7) 0.0293(6) 0.0263(6) 0.0128(5) 0.0203(6) 0.0171(6)

loop_
_atom_type_symbol
_atom_type_description
_atom_type_scat_dispersion_real
_atom_type_scat_dispersion_imag
_atom_type_scat_source
C C 0.0033 0.0016 'International Tables Vol C Tables 4.2.6.8 and 6.1.1.4'
H H 0.0000 0.0000 'International Tables Vol C Tables 4.2.6.8 and 6.1.1.4'
N N 0.0061 0.0033 'International Tables Vol C Tables 4.2.6.8 and 6.1.1.4'
O O 0.0106 0.0060 'International Tables Vol C Tables 4.2.6.8 and 6.1.1.4'

loop_
_geom_angle_atom_site_label_1
_geom_angle_atom_site_label_2
_geom_angle_atom_site_label_3
_geom_angle
C13 O1 C14 107.99(9)
C15 O2 C13 107.45(11)
C15A O2 C13 111.1(4)
C16 N1 C3 119.97(10)
C16 N1 C22 122.62(10)
C22 N1 C3 116.87(10)
C10 N2 C28 117.01(9)
C34 N2 C10 120.45(10)
C34 N2 C28 119.67(9)
C2 C1 C6 121.39(10)
C2 C1 C13 128.43(10)
C6 C1 C13 110.01(9)
C1 C2 H2 120.8
C1 C2 C3 118.33(10)
C3 C2 H2 120.8
C2 C3 N1 120.84(10)
C4 C3 N1 118.77(11)
C4 C3 C2 120.33(10)
C3 C4 H4 119.4
C5 C4 C3 121.19(11)
C5 C4 H4 119.4
C4 C5 H5 120.8
C6 C5 C4 118.44(11)
C6 C5 H5 120.8
C1 C6 C7 108.70(9)
C5 C6 C1 120.30(10)
C5 C6 C7 130.96(10)
C8 C7 C6 131.25(10)
C8 C7 C12 120.13(10)
C12 C7 C6 108.61(9)
C7 C8 H8 120.6
C7 C8 C9 118.71(11)
C9 C8 H8 120.6
C8 C9 H9 119.6
C8 C9 C10 120.88(11)
C10 C9 H9 119.6
C9 C10 N2 121.20(10)
C9 C10 C11 120.32(11)
C11 C10 N2 118.41(10)
C10 C11 H11 120.8
C12 C11 C10 118.30(10)
C12 C11 H11 120.8
C7 C12 C13 110.33(9)
C11 C12 C7 121.60(10)
C11 C12 C13 128.06(10)
O1 C13 O2 106.53(8)
O1 C13 C1 114.29(9)
O1 C13 C12 110.41(9)
O2 C13 C1 110.09(9)
O2 C13 C12 113.38(9)
C12 C13 C1 102.31(8)
O1 C14 H14A 111.5
O1 C14 H14B 111.5
O1 C14 H14C 110.2
O1 C14 H14D 110.2
O1 C14 C15 101.31(13)
O1 C14 C15A 107.7(3)
H14A C14 H14B 109.3
H14C C14 H14D 108.5
C15 C14 H14A 111.5
C15 C14 H14B 111.5
C15A C14 H14C 110.2
C15A C14 H14D 110.2
O2 C15 C14 103.29(14)
O2 C15 H15A 111.1
O2 C15 H15B 111.1
C14 C15 H15A 111.1
C14 C15 H15B 111.1
H15A C15 H15B 109.1
O2 C15A C14 103.4(5)
O2 C15A H15C 111.1
O2 C15A H15D 111.1
C14 C15A H15C 111.1
C14 C15A H15D 111.1
H15C C15A H15D 109.1
C17 C16 N1 120.27(10)
C21 C16 N1 121.28(11)
C21 C16 C17 118.45(11)
C16 C17 H17 119.7
C18 C17 C16 120.57(11)
C18 C17 H17 119.7
C17 C18 H18 119.2
C17 C18 C19 121.50(11)
C19 C18 H18 119.2
C18 C19 C40 121.18(11)
C20 C19 C18 117.51(11)
C20 C19 C40 121.31(11)
C19 C20 H20 119.1
C19 C20 C21 121.76(11)
C21 C20 H20 119.1
C16 C21 H21 119.9
C20 C21 C16 120.21(11)
C20 C21 H21 119.9
C23 C22 N1 121.37(11)
C27 C22 N1 119.65(11)
C27 C22 C23 118.95(11)
C22 C23 H23 120.3
C24 C23 C22 119.44(12)
C24 C23 H23 120.3
C23 C24 H24 118.9
C25 C24 C23 122.12(12)
C25 C24 H24 118.9
C24 C25 C26 117.66(12)
C24 C25 C41 121.24(13)
C26 C25 C41 121.04(14)
C25 C26 H26 119.4
C27 C26 C25 121.20(13)
C27 C26 H26 119.4
C22 C27 H27 119.7
C26 C27 C22 120.58(12)
C26 C27 H27 119.7
C29 C28 N2 120.79(11)
C29 C28 C33 119.07(11)
C33 C28 N2 120.13(11)
C28 C29 H29 119.9
C30 C29 C28 120.16(11)
C30 C29 H29 119.9
C29 C30 H30 119.4
C31 C30 C29 121.20(12)
C31 C30 H30 119.4
C30 C31 C32 118.03(12)
C30 C31 C42 121.42(12)
C32 C31 C42 120.56(13)
C31 C32 H32 119.2
C33 C32 C31 121.56(12)
C33 C32 H32 119.2
C28 C33 H33 120.0
C32 C33 C28 119.91(12)
C32 C33 H33 120.0
C35 C34 N2 121.16(10)
C39 C34 N2 120.35(10)
C39 C34 C35 118.48(10)
C34 C35 H35 119.9
C36 C35 C34 120.11(11)
C36 C35 H35 119.9
C35 C36 H36 119.1
C37 C36 C35 121.81(11)
C37 C36 H36 119.1
C36 C37 C38 117.64(11)
C36 C37 C43 120.71(11)
C38 C37 C43 121.64(11)
C37 C38 H38 119.4
C39 C38 C37 121.30(11)
C39 C38 H38 119.4
C34 C39 H39 119.7
C38 C39 C34 120.61(10)
C38 C39 H39 119.7
C19 C40 H40A 109.5
C19 C40 H40B 109.5
C19 C40 H40C 109.5
H40A C40 H40B 109.5
H40A C40 H40C 109.5
H40B C40 H40C 109.5
C25 C41 H41A 109.5
C25 C41 H41B 109.5
C25 C41 H41C 109.5
H41A C41 H41B 109.5
H41A C41 H41C 109.5
H41B C41 H41C 109.5
C31 C42 H42A 109.5
C31 C42 H42B 109.5
C31 C42 H42C 109.5
H42A C42 H42B 109.5
H42A C42 H42C 109.5
H42B C42 H42C 109.5
C37 C43 H43A 109.5
C37 C43 H43B 109.5
C37 C43 H43C 109.5
H43A C43 H43B 109.5
H43A C43 H43C 109.5
H43B C43 H43C 109.5

loop_
_geom_bond_atom_site_label_1
_geom_bond_atom_site_label_2
_geom_bond_distance
O1 C13 1.4236(13)
O1 C14 1.4278(15)
O2 C13 1.4270(14)
O2 C15 1.4176(19)
O2 C15A 1.404(8)
N1 C3 1.4249(14)
N1 C16 1.4090(15)
N1 C22 1.4225(15)
N2 C10 1.4228(15)
N2 C28 1.4270(15)
N2 C34 1.4143(15)
C1 C2 1.3795(15)
C1 C6 1.4026(15)
C1 C13 1.5231(15)
C2 H2 0.9500
C2 C3 1.3988(16)
C3 C4 1.3951(16)
C4 H4 0.9500
C4 C5 1.3902(16)
C5 H5 0.9500
C5 C6 1.3882(16)
C6 C7 1.4734(15)
C7 C8 1.3906(15)
C7 C12 1.3991(15)
C8 H8 0.9500
C8 C9 1.3923(16)
C9 H9 0.9500
C9 C10 1.3971(16)
C10 C11 1.4029(16)
C11 H11 0.9500
C11 C12 1.3787(15)
C12 C13 1.5195(15)
C14 H14A 0.9900
C14 H14B 0.9900
C14 H14C 0.9900
C14 H14D 0.9900
C14 C15 1.508(3)
C14 C15A 1.520(9)
C15 H15A 0.9900
C15 H15B 0.9900
C15A H15C 0.9900
C15A H15D 0.9900
C16 C17 1.3997(17)
C16 C21 1.3979(16)
C17 H17 0.9500
C17 C18 1.3862(18)
C18 H18 0.9500
C18 C19 1.3975(17)
C19 C20 1.3920(17)
C19 C40 1.5034(18)
C20 H20 0.9500
C20 C21 1.3922(17)
C21 H21 0.9500
C22 C23 1.3972(17)
C22 C27 1.3917(18)
C23 H23 0.9500
C23 C24 1.3925(18)
C24 H24 0.9500
C24 C25 1.388(2)
C25 C26 1.3908(19)
C25 C41 1.5082(18)
C26 H26 0.9500
C26 C27 1.3893(17)
C27 H27 0.9500
C28 C29 1.3944(17)
C28 C33 1.3959(17)
C29 H29 0.9500
C29 C30 1.3935(17)
C30 H30 0.9500
C30 C31 1.3900(18)
C31 C32 1.3921(19)
C31 C42 1.5111(18)
C32 H32 0.9500
C32 C33 1.3896(17)
C33 H33 0.9500
C34 C35 1.3978(16)
C34 C39 1.3976(16)
C35 H35 0.9500
C35 C36 1.3908(16)
C36 H36 0.9500
C36 C37 1.3898(16)
C37 C38 1.3964(16)
C37 C43 1.5014(16)
C38 H38 0.9500
C38 C39 1.3877(17)
C39 H39 0.9500
C40 H40A 0.9800
C40 H40B 0.9800
C40 H40C 0.9800
C41 H41A 0.9800
C41 H41B 0.9800
C41 H41C 0.9800
C42 H42A 0.9800
C42 H42B 0.9800
C42 H42C 0.9800
C43 H43A 0.9800
C43 H43B 0.9800
C43 H43C 0.9800

loop_
_geom_torsion_atom_site_label_1
_geom_torsion_atom_site_label_2
_geom_torsion_atom_site_label_3
_geom_torsion_atom_site_label_4
_geom_torsion
O1 C14 C15 O2 36.3(2)
O1 C14 C15A O2 -7.1(11)
N1 C3 C4 C5 175.92(11)
N1 C16 C17 C18 179.22(11)
N1 C16 C21 C20 179.96(11)
N1 C22 C23 C24 -177.01(11)
N1 C22 C27 C26 175.80(11)
N2 C10 C11 C12 -175.10(10)
N2 C28 C29 C30 177.18(11)
N2 C28 C33 C32 -176.34(11)
N2 C34 C35 C36 -177.02(11)
N2 C34 C39 C38 177.91(11)
C1 C2 C3 N1 -175.62(10)
C1 C2 C3 C4 1.63(17)
C1 C6 C7 C8 -179.76(12)
C1 C6 C7 C12 -0.08(13)
C2 C1 C6 C5 -1.07(17)
C2 C1 C6 C7 176.86(10)
C2 C1 C13 O1 63.63(15)
C2 C1 C13 O2 -56.20(15)
C2 C1 C13 C12 -177.02(11)
C2 C3 C4 C5 -1.38(19)
C3 N1 C16 C17 -33.40(17)
C3 N1 C16 C21 146.41(12)
C3 N1 C22 C23 140.43(12)
C3 N1 C22 C27 -37.37(16)
C3 C4 C5 C6 -0.12(19)
C4 C5 C6 C1 1.33(17)
C4 C5 C6 C7 -176.08(12)
C5 C6 C7 C8 -2.1(2)
C5 C6 C7 C12 177.56(12)
C6 C1 C2 C3 -0.42(17)
C6 C1 C13 O1 -121.11(10)
C6 C1 C13 O2 119.05(10)
C6 C1 C13 C12 -1.77(11)
C6 C7 C8 C9 -178.26(11)
C6 C7 C12 C11 178.18(10)
C6 C7 C12 C13 -1.09(12)
C7 C8 C9 C10 -0.11(18)
C7 C12 C13 O1 123.76(10)
C7 C12 C13 O2 -116.79(10)
C7 C12 C13 C1 1.72(11)
C8 C7 C12 C11 -2.10(17)
C8 C7 C12 C13 178.62(10)
C8 C9 C10 N2 175.03(11)
C8 C9 C10 C11 -1.95(18)
C9 C10 C11 C12 1.95(17)
C10 N2 C28 C29 40.13(16)
C10 N2 C28 C33 -141.19(12)
C10 N2 C34 C35 -145.23(12)
C10 N2 C34 C39 35.46(17)
C10 C11 C12 C7 0.05(17)
C10 C11 C12 C13 179.18(11)
C11 C12 C13 O1 -55.45(15)
C11 C12 C13 O2 64.00(15)
C11 C12 C13 C1 -177.49(11)
C12 C7 C8 C9 2.10(17)
C13 O1 C14 C15 -30.77(18)
C13 O1 C14 C15A -4.3(7)
C13 O2 C15 C14 -29.1(3)
C13 O2 C15A C14 16.1(12)
C13 C1 C2 C3 174.35(11)
C13 C1 C6 C5 -176.72(10)
C13 C1 C6 C7 1.22(12)
C14 O1 C13 O2 13.91(12)
C14 O1 C13 C1 -107.89(11)
C14 O1 C13 C12 137.43(10)
C15 O2 C13 O1 10.5(2)
C15 O2 C13 C1 134.89(19)
C15 O2 C13 C12 -111.18(19)
C15A O2 C13 O1 -19.4(8)
C15A O2 C13 C1 105.0(8)
C15A O2 C13 C12 -141.0(8)
C16 N1 C3 C2 -52.14(16)
C16 N1 C3 C4 130.57(12)
C16 N1 C22 C23 -48.02(16)
C16 N1 C22 C27 134.18(12)
C16 C17 C18 C19 1.14(19)
C17 C16 C21 C20 -0.22(18)
C17 C18 C19 C20 -0.82(19)
C17 C18 C19 C40 178.85(12)
C18 C19 C20 C21 -0.01(19)
C19 C20 C21 C16 0.53(19)
C21 C16 C17 C18 -0.59(18)
C22 N1 C3 C2 119.64(12)
C22 N1 C3 C4 -57.64(15)
C22 N1 C16 C17 155.30(12)
C22 N1 C16 C21 -24.89(17)
C22 C23 C24 C25 1.15(19)
C23 C22 C27 C26 -2.06(18)
C23 C24 C25 C26 -1.80(19)
C23 C24 C25 C41 175.57(12)
C24 C25 C26 C27 0.52(18)
C25 C26 C27 C22 1.40(19)
C27 C22 C23 C24 0.81(18)
C28 N2 C10 C9 -117.66(13)
C28 N2 C10 C11 59.37(15)
C28 N2 C34 C35 15.02(17)
C28 N2 C34 C39 -164.29(11)
C28 C29 C30 C31 -1.07(18)
C29 C28 C33 C32 2.37(18)
C29 C30 C31 C32 2.74(18)
C29 C30 C31 C42 -177.50(12)
C30 C31 C32 C33 -1.9(2)
C31 C32 C33 C28 -0.7(2)
C33 C28 C29 C30 -1.52(17)
C34 N2 C10 C9 43.10(17)
C34 N2 C10 C11 -139.87(12)
C34 N2 C28 C29 -120.79(12)
C34 N2 C28 C33 57.90(16)
C34 C35 C36 C37 -1.29(19)
C35 C34 C39 C38 -1.42(18)
C35 C36 C37 C38 -0.65(18)
C35 C36 C37 C43 178.17(12)
C36 C37 C38 C39 1.56(18)
C37 C38 C39 C34 -0.53(18)
C39 C34 C35 C36 2.31(18)
C40 C19 C20 C21 -179.68(12)
C41 C25 C26 C27 -176.85(12)
C42 C31 C32 C33 178.36(13)
C43 C37 C38 C39 -177.25(11)
